data_7224877
loop_
_publ_author_name
'Vlad, Angelica'
'Zaltariov, Mirela-Fernanda'
'Sova, Sergiu'
'Novitchi, Gh\'enadie'
'Train, Cyrille'
'Cazacu, Maria'

_publ_section_title
;
 Metal-Organic Frameworks Based on Tri- and Penta-nuclear Manganese(II)
 Secondary Building Units Self-assembled by a V-Shaped Silicon-containing
 Dicarboxylate
;
_journal_name_full 'RSC Adv.'
_journal_paper_doi 10.1039/C6RA03969C
_journal_year 2016
_chemical_formula_moiety 'C118 H106 Mn5 N4 O26 Si4, 6(C3 H7 N O)'
_chemical_formula_sum 'C136 H148 Mn5 N10 O32 Si4'
_chemical_formula_weight 2821.70
_space_group_crystal_system triclinic
_space_group_IT_number 2
_space_group_name_Hall '-P 1'
_space_group_name_H-M_alt 'P -1'
_symmetry_space_group_name_Hall '-P 1'
_symmetry_space_group_name_H-M 'P -1'
_atom_sites_solution_hydrogens geom
_atom_sites_solution_primary direct
_atom_sites_solution_secondary difmap
_audit_creation_date 2014-02-14
_audit_creation_method
;
Olex2 1.2
(compiled 2014.02.11 svn.r2872 for OlexSys, GUI svn.r4767)
;
_audit_update_record
;
2016-02-04 deposited with the CCDC.
2016-04-06 downloaded from the CCDC.
;
_cell_angle_alpha 64.428(4)
_cell_angle_beta 82.624(3)
_cell_angle_gamma 68.486(4)
_cell_formula_units_Z 1
_cell_length_a 15.2389(6)
_cell_length_b 15.9970(7)
_cell_length_c 17.4713(7)
_cell_measurement_reflns_used 7889
_cell_measurement_temperature 200.05(10)
_cell_measurement_theta_max 29.3813
_cell_measurement_theta_min 2.3847
_cell_volume 3571.9(3)
_computing_cell_refinement
;
CrysAlisPro, Agilent Technologies,
Version 1.171.36.21 (release 14-08-2012 CrysAlis171 .NET)
(compiled Sep 14 2012,17:21:16)
;
_computing_data_collection
;
CrysAlisPro, Agilent Technologies,
Version 1.171.36.21 (release 14-08-2012 CrysAlis171 .NET)
(compiled Sep 14 2012,17:21:16)
;
_computing_data_reduction
;
CrysAlisPro, Agilent Technologies,
Version 1.171.36.21 (release 14-08-2012 CrysAlis171 .NET)
(compiled Sep 14 2012,17:21:16)
;
_computing_molecular_graphics 'Olex2 (Dolomanov et al., 2009)'
_computing_publication_material 'Olex2 (Dolomanov et al., 2009)'
_computing_structure_refinement 'ShelXL (Sheldrick, 2008)'
_computing_structure_solution 'ShelXS (Sheldrick, 2008)'
_diffrn_ambient_temperature 200.05(10)
_diffrn_detector_area_resol_mean 16.1593
_diffrn_measured_fraction_theta_full 0.985
_diffrn_measured_fraction_theta_max 0.985
_diffrn_measurement_details
;
  1 omega  -80.00   -1.00   1.0000    4.0000
omega____ theta____ kappa____ phi______ frames
    -      -13.7789  -57.0000 -120.0000 79

  2 omega  -76.00   -3.00   1.0000    4.0000
omega____ theta____ kappa____ phi______ frames
    -      -13.7789  -57.0000   90.0000 73

  3 omega  -24.00   19.00   1.0000    4.0000
omega____ theta____ kappa____ phi______ frames
    -      -13.7789  -99.0000   30.0000 43

  4 omega   12.00   40.00   1.0000    4.0000
omega____ theta____ kappa____ phi______ frames
    -      -13.7789   57.0000 -120.0000 28

  5 omega  -29.00   52.00   1.0000    4.0000
omega____ theta____ kappa____ phi______ frames
    -      -13.7789   57.0000    0.0000 81

  6 omega  -74.00  -19.00   1.0000    4.0000
omega____ theta____ kappa____ phi______ frames
    -      -13.7789  -57.0000 -180.0000 55

  7 omega   35.00   80.00   1.0000    4.0000
omega____ theta____ kappa____ phi______ frames
    -       16.5133  178.0000 -180.0000 45

  8 omega  -31.00   55.00   1.0000    4.0000
omega____ theta____ kappa____ phi______ frames
    -      -13.7789   38.0000 -150.0000 86

  9 omega   32.00   87.00   1.0000    4.0000
omega____ theta____ kappa____ phi______ frames
    -       16.5133 -178.0000   30.0000 55
;
_diffrn_measurement_device_type 'Xcalibur, Eos'
_diffrn_measurement_method '\w scans'
_diffrn_orient_matrix_UB_11 -0.0101197000
_diffrn_orient_matrix_UB_12 0.0450245000
_diffrn_orient_matrix_UB_13 -0.0370397000
_diffrn_orient_matrix_UB_21 -0.0189859000
_diffrn_orient_matrix_UB_22 -0.0196117000
_diffrn_orient_matrix_UB_23 -0.0206350000
_diffrn_orient_matrix_UB_31 -0.0452043000
_diffrn_orient_matrix_UB_32 0.0183653000
_diffrn_orient_matrix_UB_33 0.0151803000
_diffrn_radiation_monochromator graphite
_diffrn_radiation_type MoK\a
_diffrn_radiation_wavelength 0.71073
_diffrn_reflns_av_R_equivalents 0.0724
_diffrn_reflns_av_unetI/netI 0.1054
_diffrn_reflns_limit_h_max 18
_diffrn_reflns_limit_h_min -18
_diffrn_reflns_limit_k_max 19
_diffrn_reflns_limit_k_min -19
_diffrn_reflns_limit_l_max 21
_diffrn_reflns_limit_l_min -21
_diffrn_reflns_number 40308
_diffrn_reflns_theta_full 25.68
_diffrn_reflns_theta_max 25.68
_diffrn_reflns_theta_min 5.11
_diffrn_source 'Enhance (Mo) X-ray Source'
_exptl_absorpt_coefficient_mu 0.538
_exptl_absorpt_correction_T_max 1.00000
_exptl_absorpt_correction_T_min 0.97081
_exptl_absorpt_correction_type multi-scan
_exptl_absorpt_process_details
;
CrysAlisPro, Agilent Technologies,
Version 1.171.36.21 (release 14-08-2012 CrysAlis171 .NET)
(compiled Sep 14 2012,17:21:16)
Empirical absorption correction using spherical harmonics,
 implemented in SCALE3 ABSPACK scaling algorithm.
;
_exptl_crystal_colour 'clear light yellow'
_exptl_crystal_colour_lustre clear
_exptl_crystal_colour_modifier light
_exptl_crystal_colour_primary yellow
_exptl_crystal_density_diffrn 1.312
_exptl_crystal_density_method 'not measured'
_exptl_crystal_description prism
_exptl_crystal_F_000 1471
_exptl_crystal_size_max 0.4
_exptl_crystal_size_mid 0.4
_exptl_crystal_size_min 0.3
_refine_diff_density_max 1.577
_refine_diff_density_min -1.151
_refine_diff_density_rms 0.094
_refine_ls_extinction_method none
_refine_ls_goodness_of_fit_ref 1.043
_refine_ls_hydrogen_treatment constr
_refine_ls_matrix_type full
_refine_ls_number_parameters 818
_refine_ls_number_reflns 13395
_refine_ls_number_restraints 48
_refine_ls_restrained_S_all 1.054
_refine_ls_R_factor_all 0.1234
_refine_ls_R_factor_gt 0.0792
_refine_ls_shift/su_max 0.008
_refine_ls_shift/su_mean 0.000
_refine_ls_structure_factor_coef Fsqd
_refine_ls_weighting_details 'calc w=1/[\s^2^(Fo^2^)+(0.1060P)^2^+4.0394P] where P=(Fo^2^+2Fc^2^)/3'
_refine_ls_weighting_scheme calc
_refine_ls_wR_factor_gt 0.1943
_refine_ls_wR_factor_ref 0.2331
_reflns_number_gt 8537
_reflns_number_total 13395
_reflns_threshold_expression >2sigma(I)
_cod_data_source_file c6ra03969c2.cif
_cod_data_source_block shi_1662_av
_cod_database_code 7224877
_chemical_oxdiff_formula 'C30 H30 O8 Mn2 Si1'
_chemical_oxdiff_usercomment 'AV_131, incolore, 0.4x0.4x0.3'
_reflns_odcompleteness_completeness 99.94
_reflns_odcompleteness_iscentric 1
_reflns_odcompleteness_theta 26.32
_olex2_refinement_description
;
1. Fixed Uiso
 At 1.2 times of:
  All C(H) groups
 At 1.5 times of:
  All C(H,H,H) groups, All O(H,H) groups
2. Restrained distances
 N2-C1Z = N2-C1Y = N2X-C62 = N2X-C61
 1.47 with sigma of 0.01
 C1Z-C60X = C60X-C1Y
 2.42 with sigma of 0.001
 O11-O11X
 0.5 with sigma of 0.01
 N3-C71X = N3-C70X
 1.47 with sigma of 0.01
 N3-C69X
 1.36 with sigma of 0.01
 C71X-C69X = C69X-C70X
 2.4 with sigma of 0.01
 N3X-C69
 1.36 with sigma of 0.01
 N3X-C71 = N3X-C70
 1.47 with sigma of 0.01
 C71-C69 = C69-C70
 2.4 with sigma of 0.01
 O14X-C69X = O14-C69
 1.2 with sigma of 0.01
 N2-C60X = N2X-C60
 1.38 with sigma of 0.01
 C61-C60 = C60-C62
 2.42 with sigma of 0.001
 O11X-C60X = O11-C60
 1.2 with sigma of 0.01
 N4-C65X \\sim N4-C64 \\sim N1-C56 \\sim N1-C55 \\sim N5-C59 \\sim N5-C58
 with sigma of 0.01
 Mn2-O11X \\sim Mn2-O11
 with sigma of 0.001
 N4-C65X \\sim N4-C65
 with sigma of 0.001
3. Restrained planarity
 C60X, N2, C1Z, C1Y
 with sigma of 0.1
 O14X, C69X, N3, C70X, C71X
 with sigma of 0.01
 O14, C69, N3X, C70, C71
 with sigma of 0.01
 C60, N2X, C61, C62
 with sigma of 0.1
4. Uiso/Uaniso restraints and constraints
Uiso(C65X) = Uiso(C65)
Uiso(C71X) = Uiso(C71) = Uiso(N3) = Uiso(C70X) = Uiso(O14X) = Uiso(C70) =
Uiso(C69X) = Uiso(C69) = Uiso(O14) = Uiso(N3X)
Uiso(O11X) = Uiso(O11) = Uiso(C60) = Uiso(C60X) = Uiso(N2) = Uiso(C1Y) =
Uiso(C1Z) = Uiso(N2X) = Uiso(C62) = Uiso(C61)
5. Others
 Fixed Sof: N3X(0.5) C69(0.5) H69(0.5) C71(0.5) H71A(0.5) H71B(0.5) H71C(0.5)
 O14(0.5) C70(0.5) H70A(0.5) H70B(0.5) H70C(0.5) C65X(0.5) H65A(0.5) H65B(0.5)
 H65C(0.5) O11(0.5) O11X(0.5) N2X(0.5) C60(0.5) H60(0.5) N3(0.5) C71X(0.5)
 H71D(0.5) H71E(0.5) H71F(0.5) C70X(0.5) H70D(0.5) H70E(0.5) H70F(0.5)
 O14X(0.5) C69X(0.5) H69X(0.5) N2(0.5) C1Y(0.5) H1YA(0.5) H1YB(0.5) H1YC(0.5)
 C1Z(0.5) H1ZA(0.5) H1ZB(0.5) H1ZC(0.5) C62(0.5) H62A(0.5) H62B(0.5) H62C(0.5)
 C61(0.5) H61A(0.5) H61B(0.5) H61C(0.5) C60X(0.5) H60X(0.5) C65(0.5) H65D(0.5)
 H65E(0.5) H65F(0.5)
6.a Riding coordinates:
 O1W(H1WA,H1WB), C55(H55A,H55B,H55C), C64(H64A,H64B,H64C), C56(H56A,H56B,H56C),
  C71(H71A,H71B,H71C), C58(H58A,H58B,H58C), C59(H59A,H59B,H59C), C70(H70A,H70B,
 H70C), C65X(H65A,H65B,H65C), C71X(H71D,H71E,H71F), C70X(H70D,H70E,H70F),
 C65(H65D,H65E,H65F)
6.b Aromatic/amide H refined with riding coordinates:
 C12(H12), C7(H7), C30(H30), C29(H29), C33(H33), C10(H10), C32(H32), C4(H4),
 C6(H6), C51(H51), C50(H50), C47(H47), C13(H13), C3(H3), C39(H39), C16(H16),
 C48(H48), C42(H42), C17(H17), C22(H22), C26(H26), C20(H20), C41(H41), C19(H19),
  C18(H18), C23(H23), C44(H44), C35(H35), C45(H45), C53(H53), C57(H57),
 C43(H43), C69(H69), C54(H54), C9(H9), C25(H25), C24(H24), C37(H37), C36(H36),
 C38(H38), C63(H63), C60(H60), C69X(H69X), C60X(H60X)
6.c Idealised Me refined as rotating group:
 C1Y(H1YA,H1YB,H1YC), C1Z(H1ZA,H1ZB,H1ZC), C62(H62A,H62B,H62C), C61(H61A,H61B,
 H61C)
;
_olex2_computing_structure_refinement_long 'ShelXL (Sheldrick, 2008)'
_olex2_computing_structure_solution_long 'ShelXS (Sheldrick, 2008)'

loop_
_space_group_symop_id
_space_group_symop_operation_xyz
1 'x, y, z'
2 '-x, -y, -z'

loop_
_atom_site_label
_atom_site_type_symbol
_atom_site_fract_x
_atom_site_fract_y
_atom_site_fract_z
_atom_site_U_iso_or_equiv
_atom_site_adp_type
_atom_site_occupancy
_atom_site_calc_flag
_atom_site_disorder_assembly
_atom_site_disorder_group
_atom_site_site_symmetry_order
_atom_site_refinement_flags_posn
_atom_site_refinement_flags_adp
_atom_site_refinement_flags_occupancy
Mn1 Mn 0.5000 0.0000 0.5000 0.0229(2) Uani 1 d . . 2 S T P
Mn2 Mn 0.65902(5) -0.06220(5) 0.34196(5) 0.0258(2) Uani 1 d . . 1 . . .
Mn3 Mn 0.84071(5) -0.29671(5) 0.46418(5) 0.0302(2) Uani 1 d . . 1 . . .
Si2 Si 0.06334(9) 0.16609(10) 0.12529(9) 0.0292(3) Uani 1 d . . 1 . . .
Si1 Si 0.53779(10) 0.58352(10) 0.13484(9) 0.0330(3) Uani 1 d . . 1 . . .
O10 O 0.9401(2) -0.2462(3) 0.3612(2) 0.0404(9) Uani 1 d . . 1 . . .
O2 O 0.5141(2) -0.0075(3) 0.2966(2) 0.0428(9) Uani 1 d C . 1 . . .
O9 O 0.8134(2) -0.1321(2) 0.3775(2) 0.0291(7) Uani 1 d . . 1 . . .
C27 C 0.5926(3) 0.1407(4) 0.3494(3) 0.0321(11) Uani 1 d . . 1 . . .
O3 O 0.5402(3) 0.1228(3) 0.4108(3) 0.0469(10) Uani 1 d C . 1 . . .
C28 C 0.5810(3) 0.2481(3) 0.2964(3) 0.0303(11) Uani 1 d C . 1 . . .
O6 O 0.7816(3) -0.3339(3) 0.3846(3) 0.0472(10) Uani 1 d C . 1 . . .
O13 O 0.9173(5) -0.1223(5) 0.5586(4) 0.0905(18) Uani 1 d . . 1 . . .
C11 C -0.0683(3) -0.0778(4) 0.2866(3) 0.0277(11) Uani 1 d . . 1 . . .
O8 O 0.7272(3) -0.2677(3) 0.5426(2) 0.0459(10) Uani 1 d C . 1 . . .
O1W O 0.9327(3) -0.2862(3) 0.5431(3) 0.0585(12) Uani 1 d C . 1 . . .
H1WA H 0.9447 -0.3368 0.5926 0.088 Uiso 1 d . . 1 R . .
H1WB H 0.9059 -0.2325 0.5515 0.088 Uiso 1 d . . 1 R . .
C31 C 0.5571(4) 0.4485(4) 0.1969(3) 0.0322(11) Uani 1 d . . 1 . . .
O4 O 0.6548(2) 0.0774(2) 0.3298(2) 0.0403(9) Uani 1 d C . 1 . . .
C12 C -0.1238(3) 0.0206(4) 0.2575(4) 0.0384(13) Uani 1 d . . 1 . . .
H12 H -0.1868 0.0392 0.2718 0.046 Uiso 1 calc . . 1 R . .
C7 C 0.2644(4) 0.1115(5) 0.2960(3) 0.0423(14) Uani 1 d . . 1 . . .
H7 H 0.2636 0.1254 0.3427 0.051 Uiso 1 calc . . 1 R . .
O5 O 0.6629(3) -0.1932(3) 0.3381(4) 0.0762(16) Uani 1 d C . 1 . . .
C5 C 0.1780(3) 0.1249(3) 0.1820(3) 0.0266(10) Uani 1 d . . 1 . . .
C30 C 0.6319(4) 0.3736(4) 0.1867(4) 0.0420(14) Uani 1 d C . 1 . . .
H30 H 0.6751 0.3901 0.1454 0.050 Uiso 1 calc . . 1 R . .
C2 C 0.3476(3) 0.0555(4) 0.2754(3) 0.0312(11) Uani 1 d C . 1 . . .
C29 C 0.6452(4) 0.2742(4) 0.2358(4) 0.0433(14) Uani 1 d . . 1 . . .
H29 H 0.6972 0.2256 0.2278 0.052 Uiso 1 calc C . 1 R . .
C49 C 0.6653(4) 0.6873(4) 0.2937(3) 0.0356(12) Uani 1 d . . 1 . . .
C33 C 0.5061(4) 0.3218(4) 0.3073(4) 0.0486(16) Uani 1 d . . 1 . . .
H33 H 0.4625 0.3052 0.3481 0.058 Uiso 1 calc C . 1 R . .
O1 O 0.4232(2) 0.0142(3) 0.4012(2) 0.0500(11) Uani 1 d C . 1 . . .
O15 O -0.0575(3) 0.4545(4) 0.3434(3) 0.0677(13) Uani 1 d . . 1 . . .
C46 C 0.5848(4) 0.6249(4) 0.2008(3) 0.0346(12) Uani 1 d . . 1 . . .
C10 C 0.0253(3) -0.1037(4) 0.2641(3) 0.0337(12) Uani 1 d . . 1 . . .
H10 H 0.0629 -0.1700 0.2823 0.040 Uiso 1 calc . . 1 R . .
C1 C 0.4360(3) 0.0176(4) 0.3279(3) 0.0309(11) Uani 1 d . . 1 . . .
C32 C 0.4941(4) 0.4197(4) 0.2589(4) 0.0470(15) Uani 1 d C . 1 . . .
H32 H 0.4425 0.4680 0.2678 0.056 Uiso 1 calc . . 1 R . .
C4 C 0.2622(4) 0.0664(4) 0.1634(4) 0.0450(14) Uani 1 d C . 1 . . .
H4 H 0.2626 0.0490 0.1189 0.054 Uiso 1 calc . . 1 R . .
C6 C 0.1817(4) 0.1481(5) 0.2496(4) 0.0440(14) Uani 1 d . . 1 . . .
H6 H 0.1273 0.1890 0.2637 0.053 Uiso 1 calc . . 1 R . .
C51 C 0.6631(4) 0.5617(4) 0.2560(4) 0.0390(13) Uani 1 d . . 1 . . .
H51 H 0.6894 0.4965 0.2625 0.047 Uiso 1 calc . . 1 R . .
C50 C 0.7032(4) 0.5919(4) 0.3015(3) 0.0366(12) Uani 1 d . . 1 . . .
H50 H 0.7557 0.5475 0.3373 0.044 Uiso 1 calc . . 1 R . .
C40 C 0.6012(4) 0.6064(4) 0.0325(4) 0.0433(14) Uani 1 d . . 1 . . .
N5 N 0.0457(4) 0.5250(5) 0.2645(4) 0.0760(18) Uani 1 d . . 1 . . .
N1 N 0.8208(3) -0.5559(3) 0.5471(3) 0.0485(13) Uani 1 d C . 1 . . .
C15 C 0.0886(3) 0.1770(4) 0.0143(3) 0.0350(12) Uani 1 d . . 1 . . .
C47 C 0.5474(5) 0.7221(4) 0.1949(4) 0.0577(18) Uani 1 d . . 1 . . .
H47 H 0.4946 0.7669 0.1597 0.069 Uiso 1 calc . . 1 R . .
C13 C -0.0848(4) 0.0916(4) 0.2068(4) 0.0408(13) Uani 1 d . . 1 . . .
H13 H -0.1235 0.1578 0.1861 0.049 Uiso 1 calc . . 1 R . .
C21 C -0.0189(3) 0.2871(4) 0.1241(3) 0.0356(12) Uani 1 d . . 1 . . .
C3 C 0.3457(4) 0.0327(5) 0.2077(4) 0.0466(15) Uani 1 d . . 1 . . .
H3 H 0.4010 -0.0055 0.1921 0.056 Uiso 1 calc C . 1 R . .
C39 C 0.3500(4) 0.6838(5) 0.1706(5) 0.0638(19) Uani 1 d . . 1 . . .
H39 H 0.3755 0.6691 0.2224 0.077 Uiso 1 calc . . 1 R . .
C55 C 0.7302(5) -0.4984(5) 0.5691(6) 0.084(3) Uani 1 d . . 1 . . .
H55A H 0.6824 -0.4783 0.5276 0.126 Uiso 1 d . . 1 R . .
H55B H 0.7356 -0.4410 0.5700 0.126 Uiso 1 d . . 1 R . .
H55C H 0.7131 -0.5380 0.6240 0.126 Uiso 1 d . . 1 R . .
C16 C 0.0603(5) 0.1273(5) -0.0203(4) 0.0586(17) Uani 1 d . . 1 . . .
H16 H 0.0264 0.0867 0.0124 0.070 Uiso 1 calc . . 1 R . .
C48 C 0.5874(5) 0.7523(4) 0.2403(5) 0.0595(19) Uani 1 d . . 1 . . .
H48 H 0.5616 0.8172 0.2348 0.071 Uiso 1 calc . . 1 R . .
C34 C 0.4085(4) 0.6538(4) 0.1129(4) 0.0445(14) Uani 1 d . . 1 . . .
C42 C 0.6421(6) 0.5810(6) -0.0964(5) 0.074(2) Uani 1 d . . 1 . . .
H42 H 0.6422 0.5472 -0.1284 0.089 Uiso 1 calc . . 1 R . .
C64 C 0.9016(6) 0.0480(7) 0.5740(5) 0.087(3) Uani 1 d B . 1 . . .
H64A H 0.9424 0.0853 0.5466 0.130 Uiso 1 d . . 1 R . .
H64B H 0.8563 0.0793 0.6057 0.130 Uiso 1 d . . 1 R . .
H64C H 0.9384 -0.0179 0.6118 0.130 Uiso 1 d . . 1 R . .
C17 C 0.0813(6) 0.1364(7) -0.1022(5) 0.080(2) Uani 1 d . . 1 . . .
H17 H 0.0625 0.1010 -0.1233 0.096 Uiso 1 calc . . 1 R . .
N4 N 0.8542(4) 0.0425(5) 0.5114(4) 0.0805(19) Uani 1 d . . 1 . . .
C22 C -0.0543(4) 0.2954(5) 0.2003(5) 0.0547(16) Uani 1 d . . 1 . . .
H22 H -0.0386 0.2393 0.2513 0.066 Uiso 1 calc . . 1 R . .
C26 C -0.0497(5) 0.3709(5) 0.0488(5) 0.079(2) Uani 1 d . . 1 . . .
H26 H -0.0303 0.3677 -0.0028 0.095 Uiso 1 calc . . 1 R . .
C20 C 0.1393(4) 0.2372(5) -0.0378(4) 0.0534(16) Uani 1 d . . 1 . . .
H20 H 0.1600 0.2710 -0.0162 0.064 Uiso 1 calc . . 1 R . .
C41 C 0.6033(5) 0.5575(5) -0.0181(4) 0.0640(19) Uani 1 d . . 1 . . .
H41 H 0.5777 0.5076 0.0022 0.077 Uiso 1 calc . . 1 R . .
C19 C 0.1595(5) 0.2480(6) -0.1198(4) 0.073(2) Uani 1 d . . 1 . . .
H19 H 0.1928 0.2889 -0.1532 0.088 Uiso 1 calc . . 1 R . .
C18 C 0.1294(6) 0.1970(7) -0.1524(5) 0.086(3) Uani 1 d . . 1 . . .
H18 H 0.1420 0.2041 -0.2080 0.103 Uiso 1 calc . . 1 R . .
C23 C -0.1114(5) 0.3846(6) 0.2007(6) 0.075(2) Uani 1 d . . 1 . . .
H23 H -0.1314 0.3898 0.2516 0.090 Uiso 1 calc . . 1 R . .
N3X N 0.5864(9) 0.2639(10) 0.5914(8) 0.1108(18) Uiso 0.50 d A 1 1 D . .
C44 C 0.6843(6) 0.6999(6) -0.0793(5) 0.076(2) Uani 1 d . . 1 . . .
H44 H 0.7131 0.7473 -0.1000 0.091 Uiso 1 calc . . 1 R . .
C56 C 0.8260(6) -0.6415(5) 0.5339(6) 0.078(2) Uani 1 d . . 1 . . .
H56A H 0.8082 -0.6875 0.5846 0.117 Uiso 1 d . . 1 R . .
H56B H 0.8891 -0.6730 0.5207 0.117 Uiso 1 d . . 1 R . .
H56C H 0.7835 -0.6202 0.4878 0.117 Uiso 1 d . . 1 R . .
C35 C 0.3665(6) 0.6779(6) 0.0354(6) 0.080(2) Uani 1 d . . 1 . . .
H35 H 0.4044 0.6593 -0.0048 0.096 Uiso 1 calc . . 1 R . .
C45 C 0.6459(5) 0.6771(5) 0.0006(5) 0.0628(18) Uani 1 d . . 1 . . .
H45 H 0.6499 0.7088 0.0331 0.075 Uiso 1 calc . . 1 R . .
O7 O 0.6288(2) -0.1119(2) 0.4775(2) 0.0314(8) Uani 1 d C . 1 . . .
C53 C 0.6636(3) -0.1929(4) 0.5424(3) 0.0342(12) Uani 1 d . . 1 . . .
H53 H 0.6386 -0.1957 0.5946 0.041 Uiso 1 calc C . 1 R . .
C52 C 0.7070(4) -0.2769(4) 0.3415(4) 0.0377(13) Uani 1 d . . 1 . . .
C14 C 0.8931(3) -0.1567(4) 0.3440(3) 0.0299(11) Uani 1 d . . 1 . . .
C57 C -0.0282(5) 0.5245(6) 0.3103(5) 0.0623(18) Uani 1 d . . 1 . . .
H57 H -0.0618 0.5811 0.3190 0.075 Uiso 1 calc . . 1 R . .
C43 C 0.6803(6) 0.6534(6) -0.1277(5) 0.074(2) Uani 1 d . . 1 . . .
H43 H 0.7037 0.6712 -0.1821 0.088 Uiso 1 calc . . 1 R . .
C8 C 0.0090(3) 0.0688(4) 0.1855(3) 0.0313(11) Uani 1 d . . 1 . . .
C69 C 0.6569(9) 0.2060(12) 0.6438(8) 0.1108(18) Uiso 0.50 d A 1 1 D . .
H69 H 0.6788 0.1391 0.6556 0.133 Uiso 0.50 calc A 1 1 R . .
O12 O 0.8956(2) -0.4531(3) 0.5381(3) 0.0437(9) Uani 1 d C . 1 . . .
C54 C 0.8922(4) -0.5263(4) 0.5316(4) 0.0427(14) Uani 1 d . . 1 . . .
H54 H 0.9464 -0.5634 0.5138 0.051 Uiso 1 calc C . 1 R . .
C9 C 0.0631(3) -0.0315(4) 0.2148(3) 0.0360(12) Uani 1 d . . 1 . . .
H9 H 0.1262 -0.0502 0.2009 0.043 Uiso 1 calc . . 1 R . .
C71 C 0.5295(12) 0.2464(15) 0.5443(12) 0.1108(18) Uiso 0.50 d A 1 1 D . .
H71A H 0.4730 0.2557 0.5758 0.166 Uiso 0.50 d A 1 1 R . .
H71B H 0.5167 0.2957 0.4868 0.166 Uiso 0.50 d A 1 1 R . .
H71C H 0.5506 0.1818 0.5446 0.166 Uiso 0.50 d A 1 1 R . .
C58 C 0.1003(6) 0.4396(7) 0.2475(7) 0.114(4) Uani 1 d . . 1 . . .
H58A H 0.1029 0.4593 0.1873 0.171 Uiso 1 d . . 1 R . .
H58B H 0.1632 0.4124 0.2714 0.171 Uiso 1 d . . 1 R . .
H58C H 0.0707 0.3907 0.2724 0.171 Uiso 1 d . . 1 R . .
O14 O 0.6965(9) 0.2344(10) 0.6790(8) 0.1108(18) Uiso 0.50 d A 1 1 D . .
C59 C 0.0808(7) 0.6064(7) 0.2369(7) 0.128(4) Uani 1 d . . 1 . . .
H59A H 0.0486 0.6481 0.2656 0.192 Uiso 1 d . . 1 R . .
H59B H 0.1471 0.5793 0.2513 0.192 Uiso 1 d . . 1 R . .
H59C H 0.0711 0.6446 0.1767 0.192 Uiso 1 d . . 1 R . .
C25 C -0.1095(7) 0.4599(6) 0.0505(6) 0.100(3) Uani 1 d . . 1 . . .
H25 H -0.1294 0.5153 -0.0006 0.121 Uiso 1 calc . . 1 R . .
C24 C -0.1392(6) 0.4684(6) 0.1222(7) 0.082(3) Uani 1 d . . 1 . . .
H24 H -0.1782 0.5293 0.1210 0.098 Uiso 1 calc . . 1 R . .
C37 C 0.2155(7) 0.7534(9) 0.0770(10) 0.132(5) Uani 1 d . . 1 . . .
H37 H 0.1505 0.7833 0.0668 0.159 Uiso 1 calc . . 1 R . .
C36 C 0.2713(8) 0.7280(8) 0.0170(9) 0.119(4) Uani 1 d . . 1 . . .
H36 H 0.2454 0.7442 -0.0351 0.143 Uiso 1 calc . . 1 R . .
C70 C 0.5446(13) 0.3694(10) 0.5672(14) 0.1108(18) Uiso 0.50 d A 1 1 D . .
H70A H 0.5858 0.4048 0.5356 0.166 Uiso 0.50 d A 1 1 R . .
H70B H 0.4850 0.3992 0.5367 0.166 Uiso 0.50 d A 1 1 R . .
H70C H 0.5350 0.3716 0.6217 0.166 Uiso 0.50 d A 1 1 R . .
C38 C 0.2538(6) 0.7356(7) 0.1526(7) 0.100(3) Uani 1 d . . 1 . . .
H38 H 0.2157 0.7579 0.1909 0.120 Uiso 1 calc . . 1 R . .
C63 C 0.8640(7) -0.0403(8) 0.5087(6) 0.083(2) Uani 1 d B . 1 . . .
H63 H 0.8295 -0.0383 0.4673 0.100 Uiso 1 calc . . 1 R . .
C65X C 0.7788(14) 0.1311(13) 0.4576(14) 0.128(6) Uiso 0.50 d B 2 1 . . .
H65A H 0.8075 0.1798 0.4256 0.192 Uiso 0.50 d B 2 1 R . .
H65B H 0.7291 0.1563 0.4901 0.192 Uiso 0.50 d B 2 1 R . .
H65C H 0.7531 0.1165 0.4194 0.192 Uiso 0.50 d B 2 1 R . .
O11 O 0.6941(9) 0.0004(6) 0.2063(4) 0.0857(13) Uiso 0.50 d C 1 1 D . .
O11X O 0.6996(9) -0.0312(7) 0.2085(4) 0.0857(13) Uiso 0.50 d C 2 1 D . .
N2X N 0.6429(8) 0.0292(9) 0.0743(7) 0.0857(13) Uiso 0.50 d C 1 1 D . .
C60 C 0.6379(10) 0.0194(12) 0.1540(6) 0.0857(13) Uiso 0.50 d C 1 1 D . .
H60 H 0.5768 0.0296 0.1736 0.103 Uiso 0.50 calc C 1 1 R . .
N3 N 0.5681(7) 0.2976(9) 0.5466(9) 0.1108(18) Uiso 0.50 d D 2 1 D . .
C71X C 0.5537(13) 0.2123(13) 0.5454(13) 0.1108(18) Uiso 0.50 d D 2 1 D . .
H71D H 0.6108 0.1623 0.5758 0.166 Uiso 0.50 d D 2 1 R . .
H71E H 0.5005 0.1946 0.5733 0.166 Uiso 0.50 d D 2 1 R . .
H71F H 0.5547 0.2178 0.4884 0.166 Uiso 0.50 d D 2 1 R . .
C70X C 0.5601(14) 0.3897(12) 0.4714(10) 0.1108(18) Uiso 0.50 d D 2 1 D . .
H70D H 0.5025 0.4250 0.4376 0.166 Uiso 0.50 d D 2 1 R . .
H70E H 0.5773 0.4345 0.4841 0.166 Uiso 0.50 d D 2 1 R . .
H70F H 0.6093 0.3609 0.4406 0.166 Uiso 0.50 d D 2 1 R . .
O14X O 0.6013(9) 0.3639(10) 0.6160(9) 0.1108(18) Uiso 0.50 d D 2 1 D . .
C69X C 0.5905(9) 0.2893(11) 0.6215(9) 0.1108(18) Uiso 0.50 d D 2 1 D . .
H69X H 0.5972 0.2334 0.6720 0.133 Uiso 0.50 calc D 2 1 R . .
N2 N 0.6018(8) 0.0689(8) 0.0980(7) 0.0857(13) Uiso 0.50 d C 2 1 D . .
C1Y C 0.5577(10) 0.0901(11) 0.0224(8) 0.0857(13) Uiso 0.50 d C 2 1 D . .
H1YA H 0.5112 0.0589 0.0358 0.129 Uiso 0.50 calc C 2 1 GR . .
H1YB H 0.6041 0.0657 -0.0127 0.129 Uiso 0.50 calc C 2 1 GR . .
H1YC H 0.5276 0.1603 -0.0075 0.129 Uiso 0.50 calc C 2 1 GR . .
C1Z C 0.5685(11) 0.1441(9) 0.1319(11) 0.0857(13) Uiso 0.50 d C 2 1 D . .
H1ZA H 0.5874 0.1994 0.0959 0.129 Uiso 0.50 calc C 2 1 GR . .
H1ZB H 0.5954 0.1165 0.1881 0.129 Uiso 0.50 calc C 2 1 GR . .
H1ZC H 0.5010 0.1657 0.1341 0.129 Uiso 0.50 calc C 2 1 GR . .
C62 C 0.5889(12) -0.0077(13) 0.0427(9) 0.0857(13) Uiso 0.50 d C 1 1 D . .
H62A H 0.6132 -0.0786 0.0684 0.129 Uiso 0.50 calc C 1 1 GR . .
H62B H 0.5937 0.0156 -0.0178 0.129 Uiso 0.50 calc C 1 1 GR . .
H62C H 0.5240 0.0154 0.0565 0.129 Uiso 0.50 calc C 1 1 GR . .
C61 C 0.7092(11) 0.0659(12) 0.0169(8) 0.0857(13) Uiso 0.50 d C 1 1 D . .
H61A H 0.7293 0.1045 0.0356 0.129 Uiso 0.50 calc C 1 1 GR . .
H61B H 0.6800 0.1064 -0.0389 0.129 Uiso 0.50 calc C 1 1 GR . .
H61C H 0.7628 0.0114 0.0153 0.129 Uiso 0.50 calc C 1 1 GR . .
C60X C 0.6647(10) -0.0201(8) 0.1445(8) 0.0857(13) Uiso 0.50 d C 2 1 D . .
H60X H 0.6811 -0.0718 0.1281 0.103 Uiso 0.50 calc C 2 1 R . .
C65 C 0.8207(18) 0.1375(12) 0.4373(12) 0.128(6) Uiso 0.50 d B 1 1 . . .
H65D H 0.8739 0.1565 0.4117 0.192 Uiso 0.50 d B 1 1 R . .
H65E H 0.7780 0.1868 0.4549 0.192 Uiso 0.50 d B 1 1 R . .
H65F H 0.7890 0.1315 0.3969 0.192 Uiso 0.50 d B 1 1 R . .

loop_
_atom_site_aniso_label
_atom_site_aniso_U_11
_atom_site_aniso_U_22
_atom_site_aniso_U_33
_atom_site_aniso_U_23
_atom_site_aniso_U_13
_atom_site_aniso_U_12
Mn1 0.0213(5) 0.0235(5) 0.0218(5) -0.0100(4) -0.0003(4) -0.0044(4)
Mn2 0.0210(4) 0.0291(4) 0.0296(4) -0.0161(3) 0.0027(3) -0.0071(3)
Mn3 0.0273(4) 0.0260(4) 0.0362(5) -0.0138(3) -0.0002(3) -0.0065(3)
Si2 0.0231(7) 0.0378(8) 0.0269(7) -0.0117(6) -0.0007(5) -0.0126(6)
Si1 0.0389(8) 0.0253(7) 0.0375(8) -0.0124(6) -0.0035(6) -0.0134(6)
O10 0.035(2) 0.032(2) 0.056(2) -0.0219(18) 0.0141(17) -0.0128(17)
O2 0.0207(18) 0.063(3) 0.041(2) -0.022(2) -0.0053(16) -0.0073(17)
O9 0.0207(17) 0.0304(18) 0.0352(19) -0.0134(16) 0.0030(14) -0.0087(14)
C27 0.029(3) 0.030(3) 0.038(3) -0.014(2) -0.002(2) -0.010(2)
O3 0.051(2) 0.030(2) 0.051(3) -0.0141(18) 0.023(2) -0.0148(18)
C28 0.035(3) 0.027(3) 0.033(3) -0.014(2) 0.000(2) -0.012(2)
O6 0.048(2) 0.049(2) 0.056(3) -0.030(2) 0.000(2) -0.019(2)
O13 0.136(5) 0.076(4) 0.083(4) -0.043(3) 0.023(4) -0.055(4)
C11 0.024(2) 0.033(3) 0.033(3) -0.017(2) 0.001(2) -0.013(2)
O8 0.043(2) 0.031(2) 0.041(2) -0.0080(17) 0.0071(17) 0.0011(18)
O1W 0.068(3) 0.045(2) 0.067(3) -0.028(2) -0.022(2) -0.011(2)
C31 0.039(3) 0.029(3) 0.033(3) -0.014(2) 0.004(2) -0.017(2)
O4 0.0307(19) 0.0267(19) 0.056(2) -0.0162(18) 0.0124(17) -0.0065(16)
C12 0.019(2) 0.040(3) 0.054(4) -0.017(3) 0.009(2) -0.012(2)
C7 0.031(3) 0.070(4) 0.035(3) -0.035(3) 0.001(2) -0.012(3)
O5 0.057(3) 0.063(3) 0.139(5) -0.073(3) -0.026(3) -0.004(2)
C5 0.024(2) 0.033(3) 0.025(3) -0.011(2) 0.0019(19) -0.012(2)
C30 0.033(3) 0.037(3) 0.056(4) -0.019(3) 0.019(3) -0.018(3)
C2 0.024(3) 0.035(3) 0.037(3) -0.015(2) -0.003(2) -0.012(2)
C29 0.036(3) 0.031(3) 0.064(4) -0.025(3) 0.021(3) -0.013(2)
C49 0.041(3) 0.034(3) 0.042(3) -0.025(3) 0.008(2) -0.016(2)
C33 0.050(3) 0.030(3) 0.052(4) -0.011(3) 0.024(3) -0.013(3)
O1 0.031(2) 0.079(3) 0.042(2) -0.036(2) -0.0110(17) -0.0043(19)
O15 0.055(3) 0.068(3) 0.071(3) -0.031(3) -0.015(2) -0.004(3)
C46 0.037(3) 0.029(3) 0.040(3) -0.013(2) -0.002(2) -0.014(2)
C10 0.023(3) 0.036(3) 0.043(3) -0.021(3) 0.003(2) -0.005(2)
C1 0.023(3) 0.035(3) 0.037(3) -0.016(2) -0.002(2) -0.009(2)
C32 0.047(3) 0.029(3) 0.053(4) -0.016(3) 0.017(3) -0.006(3)
C4 0.036(3) 0.058(4) 0.048(4) -0.033(3) -0.004(3) -0.008(3)
C6 0.023(3) 0.068(4) 0.047(3) -0.035(3) 0.001(2) -0.007(3)
C51 0.042(3) 0.028(3) 0.053(4) -0.022(3) 0.003(3) -0.014(2)
C50 0.035(3) 0.032(3) 0.040(3) -0.013(2) -0.005(2) -0.008(2)
C40 0.052(3) 0.035(3) 0.048(4) -0.015(3) -0.001(3) -0.022(3)
N5 0.057(4) 0.091(5) 0.068(4) -0.029(4) 0.006(3) -0.019(4)
N1 0.034(3) 0.037(3) 0.069(4) -0.015(2) 0.005(2) -0.016(2)
C15 0.028(3) 0.046(3) 0.028(3) -0.015(2) -0.002(2) -0.010(2)
C47 0.060(4) 0.032(3) 0.074(5) -0.020(3) -0.025(3) -0.001(3)
C13 0.026(3) 0.035(3) 0.051(4) -0.013(3) -0.001(2) -0.004(2)
C21 0.028(3) 0.040(3) 0.039(3) -0.014(3) -0.001(2) -0.014(2)
C3 0.031(3) 0.060(4) 0.050(4) -0.037(3) -0.006(3) 0.002(3)
C39 0.043(4) 0.054(4) 0.068(5) -0.009(4) 0.008(3) -0.011(3)
C55 0.054(4) 0.067(5) 0.131(8) -0.042(5) 0.034(5) -0.029(4)
C16 0.057(4) 0.079(5) 0.047(4) -0.025(4) -0.003(3) -0.031(4)
C48 0.064(4) 0.030(3) 0.092(5) -0.036(3) -0.027(4) -0.001(3)
C34 0.046(3) 0.036(3) 0.052(4) -0.014(3) -0.007(3) -0.017(3)
C42 0.092(6) 0.084(5) 0.067(5) -0.046(4) 0.018(4) -0.041(5)
C64 0.092(6) 0.099(6) 0.101(7) -0.061(6) -0.010(5) -0.040(5)
C17 0.092(6) 0.115(7) 0.049(5) -0.049(5) -0.005(4) -0.034(5)
N4 0.076(4) 0.073(4) 0.099(5) -0.052(4) -0.022(4) -0.005(3)
C22 0.039(3) 0.054(4) 0.069(5) -0.029(3) -0.003(3) -0.008(3)
C26 0.075(5) 0.052(4) 0.068(5) -0.016(4) 0.003(4) 0.010(4)
C20 0.050(4) 0.067(4) 0.039(4) -0.018(3) 0.003(3) -0.023(3)
C41 0.082(5) 0.074(5) 0.058(4) -0.035(4) 0.013(4) -0.045(4)
C19 0.071(5) 0.098(6) 0.040(4) -0.018(4) 0.022(3) -0.036(4)
C18 0.092(6) 0.123(7) 0.031(4) -0.040(5) 0.006(4) -0.017(5)
C23 0.048(4) 0.090(6) 0.101(6) -0.064(6) 0.007(4) -0.012(4)
C44 0.081(5) 0.070(5) 0.083(6) -0.029(4) 0.034(4) -0.047(4)
C56 0.074(5) 0.053(4) 0.120(7) -0.039(5) 0.008(5) -0.033(4)
C35 0.071(5) 0.076(5) 0.096(6) -0.040(5) -0.035(4) -0.009(4)
C45 0.068(4) 0.054(4) 0.076(5) -0.030(4) 0.016(4) -0.033(4)
O7 0.0302(18) 0.0268(18) 0.031(2) -0.0138(16) 0.0062(15) -0.0033(15)
C53 0.031(3) 0.029(3) 0.033(3) -0.011(2) 0.008(2) -0.005(2)
C52 0.036(3) 0.041(3) 0.048(3) -0.027(3) 0.005(3) -0.018(3)
C14 0.027(3) 0.038(3) 0.032(3) -0.020(2) 0.001(2) -0.012(2)
C57 0.057(4) 0.065(5) 0.054(4) -0.023(4) -0.008(3) -0.009(4)
C43 0.083(5) 0.080(5) 0.067(5) -0.034(4) 0.021(4) -0.039(4)
C8 0.024(3) 0.042(3) 0.029(3) -0.014(2) 0.002(2) -0.013(2)
O12 0.036(2) 0.030(2) 0.058(3) -0.0142(18) -0.0068(18) -0.0057(16)
C54 0.036(3) 0.038(3) 0.053(4) -0.018(3) 0.001(3) -0.012(3)
C9 0.024(3) 0.042(3) 0.045(3) -0.023(3) 0.008(2) -0.011(2)
C58 0.075(6) 0.162(10) 0.118(8) -0.092(8) 0.034(6) -0.025(6)
C59 0.098(8) 0.119(9) 0.111(9) 0.001(7) 0.008(6) -0.038(7)
C25 0.105(7) 0.052(5) 0.081(6) -0.005(5) 0.013(5) 0.009(5)
C24 0.065(5) 0.045(4) 0.123(8) -0.035(5) 0.010(5) -0.008(4)
C37 0.051(6) 0.119(9) 0.162(12) -0.013(9) -0.039(7) -0.002(6)
C36 0.067(6) 0.133(9) 0.138(10) -0.056(8) -0.046(7) 0.003(6)
C38 0.057(5) 0.083(6) 0.111(8) -0.018(6) 0.017(5) -0.002(5)
C63 0.089(6) 0.104(7) 0.085(6) -0.056(6) 0.012(5) -0.047(6)

loop_
_atom_type_symbol
_atom_type_description
_atom_type_scat_dispersion_real
_atom_type_scat_dispersion_imag
_atom_type_scat_source
C C 0.0033 0.0016 'International Tables Vol C Tables 4.2.6.8 and 6.1.1.4'
H H 0.0000 0.0000 'International Tables Vol C Tables 4.2.6.8 and 6.1.1.4'
Mn Mn 0.3368 0.7283 'International Tables Vol C Tables 4.2.6.8 and 6.1.1.4'
N N 0.0061 0.0033 'International Tables Vol C Tables 4.2.6.8 and 6.1.1.4'
O O 0.0106 0.0060 'International Tables Vol C Tables 4.2.6.8 and 6.1.1.4'
Si Si 0.0817 0.0704 'International Tables Vol C Tables 4.2.6.8 and 6.1.1.4'

loop_
_geom_angle_atom_site_label_1
_geom_angle_atom_site_label_2
_geom_angle_atom_site_label_3
_geom_angle
_geom_angle_site_symmetry_1
_geom_angle_site_symmetry_3
O3 Mn1 O3 179.999(1) . 2_656
O3 Mn1 O7 87.15(13) . 2_656
O3 Mn1 O7 92.85(13) 2_656 2_656
O3 Mn1 O7 92.85(13) . .
O3 Mn1 O7 87.15(13) 2_656 .
O1 Mn1 O3 91.39(17) . 2_656
O1 Mn1 O3 91.39(17) 2_656 .
O1 Mn1 O3 88.61(17) 2_656 2_656
O1 Mn1 O3 88.61(17) . .
O1 Mn1 O1 179.999(1) . 2_656
O1 Mn1 O7 87.89(13) . 2_656
O1 Mn1 O7 92.10(13) 2_656 2_656
O1 Mn1 O7 87.90(13) 2_656 .
O1 Mn1 O7 92.10(13) . .
O7 Mn1 O7 180.0 2_656 .
O2 Mn2 O9 171.42(13) . .
O2 Mn2 O7 96.24(13) . .
O2 Mn2 O11 86.2(3) . .
O2 Mn2 O11X 86.9(3) . .
O4 Mn2 O2 94.25(14) . .
O4 Mn2 O9 92.37(13) . .
O4 Mn2 O7 93.16(13) . .
O4 Mn2 O11 80.9(2) . .
O4 Mn2 O11X 92.8(3) . .
O5 Mn2 O2 83.57(16) . .
O5 Mn2 O9 89.23(14) . .
O5 Mn2 O4 173.20(19) . .
O5 Mn2 O7 93.48(19) . .
O5 Mn2 O11 92.5(3) . .
O5 Mn2 O11X 80.6(3) . .
O7 Mn2 O9 88.82(12) . .
O7 Mn2 O11 173.7(3) . .
O7 Mn2 O11X 173.0(3) . .
O11 Mn2 O9 89.4(3) . .
O11X Mn2 O9 87.4(3) . .
O11X Mn2 O11 12.0(2) . .
O10 Mn3 O9 57.70(12) . .
O10 Mn3 C14 28.65(13) . .
O9 Mn3 C14 29.20(13) . .
O6 Mn3 O10 90.32(15) . .
O6 Mn3 O9 99.47(14) . .
O6 Mn3 O1W 165.99(16) . .
O6 Mn3 C14 97.72(15) . .
O6 Mn3 O12 84.29(15) . .
O8 Mn3 O10 151.25(14) . .
O8 Mn3 O9 94.22(13) . .
O8 Mn3 O6 101.33(16) . .
O8 Mn3 O1W 90.11(17) . .
O8 Mn3 C14 122.79(15) . .
O8 Mn3 O12 95.97(14) . .
O1W Mn3 O10 83.23(16) . .
O1W Mn3 O9 87.60(14) . .
O1W Mn3 C14 82.53(16) . .
O12 Mn3 O10 111.41(14) . .
O12 Mn3 O9 168.23(13) . .
O12 Mn3 O1W 86.51(15) . .
O12 Mn3 C14 139.51(15) . .
C5 Si2 C21 111.3(2) . .
C5 Si2 C8 106.7(2) . .
C15 Si2 C5 108.4(2) . .
C15 Si2 C21 110.4(2) . .
C15 Si2 C8 111.1(2) . .
C21 Si2 C8 109.0(2) . .
C46 Si1 C31 108.0(2) . .
C46 Si1 C40 109.1(2) . .
C40 Si1 C31 111.1(2) . .
C34 Si1 C31 109.1(2) . .
C34 Si1 C46 109.6(2) . .
C34 Si1 C40 109.9(3) . .
C14 O10 Mn3 91.7(3) . .
C1 O2 Mn2 134.0(3) . .
Mn2 O9 Mn3 106.60(12) . .
C14 O9 Mn2 139.9(3) . .
C14 O9 Mn3 89.3(3) . .
O3 C27 C28 116.8(4) . .
O3 C27 O4 125.3(5) . .
O4 C27 C28 117.8(4) . .
C27 O3 Mn1 138.6(3) . .
C29 C28 C27 120.9(4) . .
C33 C28 C27 120.6(5) . .
C33 C28 C29 118.5(5) . .
C52 O6 Mn3 122.1(3) . .
C12 C11 C10 119.2(4) . .
C12 C11 C14 120.9(4) . 1_455
C10 C11 C14 119.8(4) . 1_455
C53 O8 Mn3 135.2(3) . .
C30 C31 Si1 124.2(4) . .
C30 C31 C32 116.4(5) . .
C32 C31 Si1 119.3(4) . .
C27 O4 Mn2 130.2(3) . .
C11 C12 C13 119.3(4) . .
C2 C7 C6 121.8(5) . .
C52 O5 Mn2 150.9(4) . .
C4 C5 Si2 123.0(4) . .
C4 C5 C6 115.9(4) . .
C6 C5 Si2 121.0(4) . .
C31 C30 C29 122.4(5) . .
C7 C2 C1 119.8(5) . .
C7 C2 C3 117.7(5) . .
C3 C2 C1 122.5(5) . .
C28 C29 C30 119.7(5) . .
C50 C49 C48 119.3(5) . .
C50 C49 C52 121.6(5) . 1_565
C48 C49 C52 119.1(5) . 1_565
C28 C33 C32 121.3(5) . .
C1 O1 Mn1 138.8(3) . .
C51 C46 Si1 121.4(4) . .
C51 C46 C47 115.7(5) . .
C47 C46 Si1 122.8(4) . .
C9 C10 C11 120.4(5) . .
O2 C1 C2 119.1(5) . .
O2 C1 O1 125.6(4) . .
O1 C1 C2 115.2(4) . .
C33 C32 C31 121.6(5) . .
C3 C4 C5 122.9(5) . .
C7 C6 C5 121.4(5) . .
C50 C51 C46 122.8(5) . .
C49 C50 C51 119.9(5) . .
C41 C40 Si1 122.2(4) . .
C41 C40 C45 116.3(6) . .
C45 C40 Si1 121.5(5) . .
C57 N5 C58 120.2(7) . .
C57 N5 C59 120.7(7) . .
C58 N5 C59 118.8(8) . .
C56 N1 C55 118.3(5) . .
C54 N1 C55 120.9(5) . .
C54 N1 C56 120.5(5) . .
C16 C15 Si2 123.4(4) . .
C16 C15 C20 116.8(5) . .
C20 C15 Si2 119.8(4) . .
C48 C47 C46 121.5(5) . .
C8 C13 C12 123.1(5) . .
C22 C21 Si2 120.9(4) . .
C26 C21 Si2 121.7(5) . .
C26 C21 C22 117.4(6) . .
C4 C3 C2 120.3(5) . .
C34 C39 C38 121.3(8) . .
C17 C16 C15 121.7(7) . .
C47 C48 C49 120.7(5) . .
C39 C34 Si1 122.6(5) . .
C39 C34 C35 117.1(6) . .
C35 C34 Si1 120.3(5) . .
C43 C42 C41 120.4(7) . .
C18 C17 C16 120.5(7) . .
C64 N4 C65X 118.7(12) . .
C64 N4 C65 112.0(12) . .
C63 N4 C64 123.1(7) . .
C63 N4 C65X 117.3(13) . .
C63 N4 C65 122.0(13) . .
C65X N4 C65 28.0(14) . .
C23 C22 C21 121.6(7) . .
C21 C26 C25 120.1(8) . .
C19 C20 C15 122.0(7) . .
C42 C41 C40 122.0(6) . .
C20 C19 C18 119.4(7) . .
C17 C18 C19 119.6(6) . .
C22 C23 C24 118.6(8) . .
C69 N3X C71 132.3(11) . .
C69 N3X C70 124.5(11) . .
C71 N3X C70 103.3(14) . .
C43 C44 C45 120.7(7) . .
C36 C35 C34 122.3(9) . .
C44 C45 C40 120.5(7) . .
Mn2 O7 Mn1 110.91(14) . .
C53 O7 Mn1 115.6(3) . .
C53 O7 Mn2 133.2(3) . .
O8 C53 O7 126.2(5) . .
O6 C52 C49 118.6(5) . 1_545
O5 C52 O6 124.0(5) . .
O5 C52 C49 117.4(5) . 1_545
O10 C14 Mn3 59.6(3) . .
O10 C14 O9 120.6(4) . .
O10 C14 C11 120.3(4) . 1_655
O9 C14 Mn3 61.5(2) . .
O9 C14 C11 119.1(4) . 1_655
C11 C14 Mn3 170.8(3) 1_655 .
O15 C57 N5 125.0(7) . .
C42 C43 C44 120.0(7) . .
C13 C8 Si2 122.5(4) . .
C13 C8 C9 116.3(5) . .
C9 C8 Si2 121.1(4) . .
O14 C69 N3X 123.2(15) . .
C54 O12 Mn3 134.8(4) . .
O12 C54 N1 126.5(5) . .
C10 C9 C8 121.6(4) . .
C24 C25 C26 122.3(8) . .
C25 C24 C23 119.9(7) . .
C36 C37 C38 121.4(9) . .
C37 C36 C35 118.6(10) . .
C37 C38 C39 119.1(10) . .
O13 C63 N4 123.4(8) . .
C60 O11 Mn2 118.1(8) . .
C60X O11X Mn2 136.7(11) . .
C60 N2X C62 121.7(7) . .
C60 N2X C61 122.9(7) . .
C61 N2X C62 115.0(11) . .
O11 C60 N2X 134.5(11) . .
C70X N3 C71X 124.4(13) . .
C69X N3 C71X 117.0(10) . .
C69X N3 C70X 118.6(10) . .
O14X C69X N3 112.2(13) . .
C1Y N2 C1Z 117.6(11) . .
C60X N2 C1Y 123.1(7) . .
C60X N2 C1Z 118.9(7) . .
O11X C60X N2 118.4(10) . .

loop_
_geom_bond_atom_site_label_1
_geom_bond_atom_site_label_2
_geom_bond_distance
_geom_bond_site_symmetry_2
Mn1 O3 2.158(3) 2_656
Mn1 O3 2.158(3) .
Mn1 O1 2.095(3) .
Mn1 O1 2.095(3) 2_656
Mn1 O7 2.245(3) .
Mn1 O7 2.245(3) 2_656
Mn2 O2 2.169(3) .
Mn2 O9 2.240(3) .
Mn2 O4 2.127(3) .
Mn2 O5 2.105(4) .
Mn2 O7 2.194(3) .
Mn2 O11 2.219(6) .
Mn2 O11X 2.218(6) .
Mn3 O10 2.264(4) .
Mn3 O9 2.305(3) .
Mn3 O6 2.128(4) .
Mn3 O8 2.106(4) .
Mn3 O1W 2.181(4) .
Mn3 C14 2.624(5) .
Mn3 O12 2.140(4) .
Si2 C5 1.873(5) .
Si2 C15 1.872(5) .
Si2 C21 1.874(5) .
Si2 C8 1.877(5) .
Si1 C31 1.877(5) .
Si1 C46 1.870(5) .
Si1 C40 1.875(6) .
Si1 C34 1.868(6) .
O10 C14 1.259(6) .
O2 C1 1.244(6) .
O9 C14 1.280(5) .
C27 O3 1.246(6) .
C27 C28 1.512(7) .
C27 O4 1.247(6) .
C28 C29 1.380(7) .
C28 C33 1.371(7) .
O6 C52 1.248(6) .
O13 C63 1.247(10) .
C11 C12 1.377(7) .
C11 C10 1.387(6) .
C11 C14 1.498(7) 1_455
O8 C53 1.232(6) .
C31 C30 1.378(7) .
C31 C32 1.390(7) .
C12 C13 1.387(7) .
C7 C2 1.367(7) .
C7 C6 1.378(7) .
O5 C52 1.236(6) .
C5 C4 1.380(7) .
C5 C6 1.395(7) .
C30 C29 1.390(7) .
C2 C1 1.505(7) .
C2 C3 1.385(7) .
C49 C50 1.370(7) .
C49 C48 1.380(8) .
C49 C52 1.497(7) 1_565
C33 C32 1.374(7) .
O1 C1 1.251(6) .
O15 C57 1.236(8) .
C46 C51 1.394(7) .
C46 C47 1.407(7) .
C10 C9 1.383(7) .
C4 C3 1.378(7) .
C51 C50 1.382(7) .
C40 C41 1.401(8) .
C40 C45 1.406(8) .
N5 C57 1.296(9) .
N5 C58 1.448(7) .
N5 C59 1.456(7) .
N1 C55 1.462(6) .
N1 C56 1.457(6) .
N1 C54 1.293(7) .
C15 C16 1.385(8) .
C15 C20 1.402(8) .
C47 C48 1.380(8) .
C13 C8 1.383(7) .
C21 C22 1.413(8) .
C21 C26 1.386(9) .
C39 C34 1.384(9) .
C39 C38 1.392(11) .
C16 C17 1.380(10) .
C34 C35 1.407(9) .
C42 C41 1.369(10) .
C42 C43 1.357(10) .
C64 N4 1.435(7) .
C17 C18 1.367(12) .
N4 C63 1.298(10) .
N4 C65X 1.465(8) .
N4 C65 1.465(8) .
C22 C23 1.375(9) .
C26 C25 1.390(11) .
C20 C19 1.375(9) .
C19 C18 1.393(12) .
C23 C24 1.415(12) .
N3X C69 1.281(8) .
N3X C71 1.438(9) .
N3X C70 1.448(9) .
C44 C45 1.389(10) .
C44 C43 1.365(11) .
C35 C36 1.378(12) .
O7 C53 1.277(6) .
C52 C49 1.497(7) 1_545
C14 C11 1.498(7) 1_655
C8 C9 1.395(7) .
C69 O14 1.219(9) .
O12 C54 1.245(6) .
C25 C24 1.323(12) .
C37 C36 1.369(16) .
C37 C38 1.384(16) .
O11 C60 1.197(9) .
O11X C60X 1.215(9) .
N2X C60 1.328(8) .
N2X C62 1.443(9) .
N2X C61 1.426(9) .
N3 C71X 1.469(9) .
N3 C70X 1.466(9) .
N3 C69X 1.334(9) .
O14X C69X 1.225(9) .
N2 C1Y 1.410(9) .
N2 C1Z 1.466(9) .
N2 C60X 1.344(8) .
